data_9001255
loop_
_publ_author_name
'Pertlik, F.'
'Dunn, P. J.'

_publ_section_title
;
 Crystal structure of wiserite
;
_journal_name_full 'American Mineralogist'
_journal_page_first 1351
_journal_page_last 1354
_journal_volume 74
_journal_year 1989
_chemical_formula_sum 'B8 Cl0.8 H8 Mg0.5 Mn14 O32 Si0.5'
_chemical_name_mineral Wiserite
_space_group_IT_number 85
_symmetry_space_group_name_Hall '-P 4a'
_symmetry_space_group_name_H-M 'P 4/n :2'
_cell_angle_alpha 90
_cell_angle_beta 90
_cell_angle_gamma 90
_cell_formula_units_Z 2
_cell_length_a 20.192
_cell_length_b 20.192
_cell_length_c 3.281
_cell_volume 1337.719
_database_code_amcsd 0001283
_exptl_crystal_density_diffrn 3.551
_cod_original_sg_symbol_H-M 'P 4/n'
_cod_original_formula_sum 'Mn14 B8 (O32 Mg.5) Si.5 Cl.8 H8'
_cod_database_code 9001255

loop_
_space_group_symop_operation_xyz
x,y,z
1/2+y,-x,-z
1/2-y,x,z
1/2+x,1/2+y,-z
1/2-x,1/2-y,z
-y,1/2+x,-z
y,1/2-x,z
-x,-y,-z

loop_
_atom_site_aniso_label
_atom_site_aniso_U_11
_atom_site_aniso_U_22
_atom_site_aniso_U_33
_atom_site_aniso_U_12
_atom_site_aniso_U_13
_atom_site_aniso_U_23
Mn1 0.01770 0.01880 0.02550 -0.00040 -0.00020 -0.00120
Mn2 0.00980 0.01090 0.01250 -0.00050 -0.00010 -0.00030
Mn3 0.00970 0.01170 0.01240 0.00010 -0.00020 -0.00040
Mn4 0.01870 0.01370 0.01700 -0.00010 -0.00450 0.00200
B1 0.01060 0.00910 0.00870 0.00110 -0.00200 0.00010
B2 0.00630 0.01110 0.01050 0.00090 -0.00090 -0.00160
O-H1 0.01290 0.00920 0.01690 0.00210 0.00050 -0.00120
O-H2 0.00990 0.01230 0.01430 0.00060 -0.00080 -0.00100
O1 0.01040 0.00860 0.02580 0.00130 -0.00410 -0.00630
O2 0.00740 0.01340 0.01420 0.00160 0.00150 -0.00200
O3 0.00760 0.00890 0.01500 0.00070 -0.00180 0.00000
O4 0.00730 0.01380 0.01570 0.00020 0.00030 0.00040
O5 0.00920 0.00980 0.01610 0.00100 -0.00130 -0.00100
O6 0.03350 0.11470 0.06040 0.04170 0.02480 0.06400
Mg1 0.00860 0.00860 0.03310 0.00000 0.00000 0.00000
Si1 0.00860 0.00860 0.03310 0.00000 0.00000 0.00000

loop_
_atom_site_label
_atom_site_fract_x
_atom_site_fract_y
_atom_site_fract_z
_atom_site_occupancy
_atom_site_U_iso_or_equiv
_atom_site_type_symbol
_atom_site_attached_hydrogens
Mn1 0.00000 0.00000 0.00000 1.00000 ? Mn 0
Mn2 0.26828 0.03228 0.95605 1.00000 ? Mn 0
Mn3 0.11177 0.08627 0.46820 1.00000 ? Mn 0
Mn4 0.24573 0.88625 0.43468 1.00000 ? Mn 0
B1 0.95890 0.12030 0.41300 1.00000 ? B 0
B2 0.86370 0.04870 0.11000 1.00000 ? B 0
O-H1 0.10850 0.15550 0.96650 1.00000 ? O 1
O-H2 0.21740 0.08110 0.45960 1.00000 ? O 1
O1 0.89520 0.10510 0.26500 1.00000 ? O 0
O2 0.31460 0.97170 0.46010 1.00000 ? O 0
O3 0.00320 0.07070 0.48170 1.00000 ? O 0
O4 0.20380 0.94370 0.94160 1.00000 ? O 0
O5 0.10340 0.00780 0.97240 1.00000 ? O 0
O6 0.29800 0.81680 0.78220 1.00000 ? O 0
Mg1 0.75000 0.25000 0.00000 0.50000 ? Mg 0
Si1 0.75000 0.25000 0.00000 0.50000 ? Si 0
Cl1 0.75000 0.75000 0.77140 0.20000 0.04230 Cl 0
Cl2 0.75000 0.75000 0.27090 0.20000 0.04630 Cl 0
Cl3 0.75000 0.75000 0.52300 0.20000 0.03670 Cl 0
Cl4 0.75000 0.75000 0.02060 0.20000 0.05920 Cl 0

loop_
_cod_changelog_entry_id
_cod_changelog_entry_author
_cod_changelog_entry_date
_cod_changelog_entry_text
1
;cod-tools version 3.8.0
Id: cif_guess_AMCSD_atom_types 9574 2023-05-10 09:00:05Z saulius
;
2023-05-10T18:47:13+03:00
;Derived atom types and hydrogen counts
from atom names that follow the AMCSD naming convention
(Wat == water, O-H == hydroxyl).
;
2
;cod-tools version 3.10.1
Id: cif_fix_AMCSD_aniso_labels 10200 2024-08-01 14:09:44Z saulius
;
2024-08-02T12:19:59+03:00
;Changed the following '_atom_site_aniso_label' values:
'OH1' -> 'O-H1'
'OH2' -> 'O-H2'
;

loop_
_cod_related_entry_id
_cod_related_entry_database
_cod_related_entry_code
1 AMCSD 0001283
